data_1502275
loop_
_publ_author_name
'Hatcher, John M.'
'Kohler, Mark C.'
'Coltart, Don M.'

_publ_section_title
;
 Catalytic asymmetric addition of thiols to nitrosoalkenes leading to
 chiral non-racemic \a-sulfenyl ketones.
;
_journal_issue 15
_journal_name_full 'Organic letters'
_journal_page_first 3810
_journal_page_last 3813
_journal_paper_doi 10.1021/ol2012633
_journal_volume 13
_journal_year 2011
_chemical_formula_moiety 'C22 H28 N2 O2 S'
_chemical_formula_sum 'C22 H28 N2 O2 S'
_chemical_formula_weight 384.52
_chemical_name_systematic
; 
 ? 
;
_space_group_IT_number 19
_symmetry_cell_setting orthorhombic
_symmetry_space_group_name_Hall 'P 2ac 2ab'
_symmetry_space_group_name_H-M 'P 21 21 21'
_atom_sites_solution_hydrogens difmap
_atom_sites_solution_primary direct
_atom_sites_solution_secondary difmap
_audit_creation_method SHELXL-97
_cell_angle_alpha 90.00
_cell_angle_beta 90.00
_cell_angle_gamma 90.00
_cell_formula_units_Z 12
_cell_length_a 12.1885(2)
_cell_length_b 21.5857(4)
_cell_length_c 23.1276(4)
_cell_measurement_reflns_used 9657
_cell_measurement_temperature 140(2)
_cell_measurement_theta_max 31.5
_cell_measurement_theta_min 2.6
_cell_volume 6084.81(18)
_computing_structure_refinement 'SHELXL-97 (Sheldrick, 1997)'
_computing_structure_solution 'SHELXS-97 (Sheldrick, 1990)'
_diffrn_ambient_temperature 140(2)
_diffrn_measured_fraction_theta_full 0.953
_diffrn_measured_fraction_theta_max 0.953
_diffrn_measurement_device_type 'CCD detector Smart6000'
_diffrn_measurement_method omega-scan
_diffrn_radiation_monochromator graphite
_diffrn_radiation_source 'sealed tube'
_diffrn_radiation_type MoK\a
_diffrn_radiation_wavelength 0.71073
_diffrn_reflns_av_R_equivalents 0.0325
_diffrn_reflns_av_sigmaI/netI 0.0329
_diffrn_reflns_limit_h_max 18
_diffrn_reflns_limit_h_min -18
_diffrn_reflns_limit_k_max 33
_diffrn_reflns_limit_k_min -32
_diffrn_reflns_limit_l_max 34
_diffrn_reflns_limit_l_min -35
_diffrn_reflns_number 85694
_diffrn_reflns_theta_full 33.43
_diffrn_reflns_theta_max 33.43
_diffrn_reflns_theta_min 1.76
_exptl_absorpt_coefficient_mu 0.179
_exptl_absorpt_correction_T_max 1.0
_exptl_absorpt_correction_T_min 0.8091
_exptl_absorpt_correction_type multi-scan
_exptl_absorpt_process_details SADABS;Sheldrick1996;Blessing,ActaC.1995,A51,33
_exptl_crystal_colour colourless
_exptl_crystal_density_diffrn 1.259
_exptl_crystal_density_method 'not measured'
_exptl_crystal_description 'parallel pipet'
_exptl_crystal_F_000 2472
_exptl_crystal_size_max 0.40
_exptl_crystal_size_mid 0.40
_exptl_crystal_size_min 0.20
_refine_diff_density_max 0.391
_refine_diff_density_min -0.255
_refine_diff_density_rms 0.061
_refine_ls_abs_structure_details 'Flack H D (1983), Acta Cryst. A39, 876-881'
_refine_ls_abs_structure_Flack 0.00(3)
_refine_ls_extinction_method none
_refine_ls_goodness_of_fit_ref 1.030
_refine_ls_hydrogen_treatment refall
_refine_ls_matrix_type full
_refine_ls_number_parameters 1067
_refine_ls_number_reflns 22108
_refine_ls_number_restraints 0
_refine_ls_restrained_S_all 1.030
_refine_ls_R_factor_all 0.0582
_refine_ls_R_factor_gt 0.0449
_refine_ls_shift/su_max 0.859
_refine_ls_shift/su_mean 0.001
_refine_ls_structure_factor_coef Fsqd
_refine_ls_weighting_details 'calc w=1/[\s^2^(Fo^2^)+(0.0638P)^2^+0.0459P] where P=(Fo^2^+2Fc^2^)/3'
_refine_ls_weighting_scheme calc
_refine_ls_wR_factor_gt 0.0987
_refine_ls_wR_factor_ref 0.1048
_reflns_number_gt 18532
_reflns_number_total 22108
_reflns_threshold_expression >2sigma(I)
_cod_data_source_file ol2012633_si_002.cif
_cod_data_source_block sad
_cod_original_sg_symbol_H-M 'P21 21 21'
_cod_database_code 1502275

loop_
_symmetry_equiv_pos_as_xyz
'x, y, z'
'-x+1/2, -y, z+1/2'
'-x, y+1/2, -z+1/2'
'x+1/2, -y+1/2, -z'

loop_
_atom_site_label
_atom_site_type_symbol
_atom_site_fract_x
_atom_site_fract_y
_atom_site_fract_z
_atom_site_U_iso_or_equiv
_atom_site_adp_type
_atom_site_occupancy
_atom_site_symmetry_multiplicity
_atom_site_calc_flag
S1 S 0.90844(3) 0.526465(15) 0.024158(14) 0.02817(7) Uani 1 1 d
S2 S 0.90900(3) 0.540318(18) -0.307770(16) 0.03454(8) Uani 1 1 d
S3 S 1.07589(3) 0.043296(18) 0.152919(16) 0.03446(8) Uani 1 1 d
O1 O 0.97566(14) 0.68138(6) 0.06401(5) 0.0554(4) Uani 1 1 d
O2 O 1.09763(13) 0.75204(6) 0.03108(5) 0.0551(4) Uani 1 1 d
O3 O 0.91409(11) 0.74316(7) -0.25703(5) 0.0552(4) Uani 1 1 d
O4 O 1.07008(9) 0.78625(5) -0.29048(4) 0.0352(2) Uani 1 1 d
O5 O 1.07534(9) 0.23963(5) 0.11426(4) 0.0399(2) Uani 1 1 d
O6 O 0.92774(8) 0.28991(4) 0.14929(4) 0.02836(19) Uani 1 1 d
N1 N 0.89379(10) 0.67759(5) -0.05419(5) 0.0270(2) Uani 1 1 d
N2 N 0.99466(10) 0.70200(5) -0.03376(4) 0.0293(2) Uani 1 1 d
N3 N 0.88551(8) 0.69335(5) -0.36894(5) 0.0233(2) Uani 1 1 d
N4 N 0.98868(8) 0.71359(5) -0.34542(4) 0.0244(2) Uani 1 1 d
N5 N 1.11028(9) 0.19432(5) 0.22648(5) 0.0237(2) Uani 1 1 d
N6 N 1.00748(9) 0.21837(5) 0.20570(4) 0.02214(19) Uani 1 1 d
C1 C 1.02613(10) 0.49688(6) 0.05955(5) 0.0241(2) Uani 1 1 d
C2 C 1.03594(11) 0.43300(6) 0.06605(5) 0.0257(2) Uani 1 1 d
H2 H 0.9828(14) 0.4090(8) 0.0503(7) 0.030(4) Uiso 1 1 d
C3 C 1.12282(12) 0.40804(7) 0.09721(6) 0.0317(3) Uani 1 1 d
H3 H 1.1286(15) 0.3633(9) 0.1015(8) 0.039(5) Uiso 1 1 d
C4 C 1.20090(12) 0.44659(8) 0.12135(6) 0.0355(3) Uani 1 1 d
H4 H 1.2611(14) 0.4267(8) 0.1417(8) 0.035(4) Uiso 1 1 d
C5 C 1.19232(13) 0.51017(8) 0.11484(6) 0.0364(3) Uani 1 1 d
H5 H 1.2451(16) 0.5377(9) 0.1310(9) 0.047(5) Uiso 1 1 d
C6 C 1.10485(12) 0.53587(7) 0.08453(6) 0.0305(3) Uani 1 1 d
H6 H 1.0963(15) 0.5781(9) 0.0822(8) 0.038(5) Uiso 1 1 d
C7 C 0.97097(10) 0.57289(6) -0.03357(5) 0.0235(2) Uani 1 1 d
H7 H 1.0285(14) 0.5944(8) -0.0160(7) 0.027(4) Uiso 1 1 d
C8 C 0.88564(10) 0.61847(6) -0.05357(5) 0.0222(2) Uani 1 1 d
C9 C 0.78810(11) 0.59086(6) -0.08375(6) 0.0263(2) Uani 1 1 d
H8B H 0.7353(13) 0.6267(7) -0.0943(7) 0.028(4) Uiso 1 1 d
H8A H 0.7506(13) 0.5604(7) -0.0581(7) 0.022(4) Uiso 1 1 d
C10 C 0.83098(12) 0.55645(7) -0.13752(6) 0.0303(3) Uani 1 1 d
H10B H 0.8652(13) 0.5860(8) -0.1644(7) 0.026(4) Uiso 1 1 d
H10A H 0.7697(16) 0.5379(8) -0.1580(8) 0.042(5) Uiso 1 1 d
C11 C 0.91326(13) 0.50669(6) -0.11980(6) 0.0326(3) Uani 1 1 d
H11A H 0.8760(15) 0.4756(8) -0.0946(8) 0.037(5) Uiso 1 1 d
H11B H 0.9408(15) 0.4836(8) -0.1535(8) 0.039(5) Uiso 1 1 d
C12 C 1.00863(11) 0.53371(7) -0.08543(6) 0.0296(3) Uani 1 1 d
H12A H 1.0556(16) 0.5597(9) -0.1103(8) 0.042(5) Uiso 1 1 d
H12B H 1.0499(17) 0.5021(10) -0.0732(9) 0.049(6) Uiso 1 1 d
C13 C 1.01710(16) 0.70867(7) 0.02427(6) 0.0427(4) Uani 1 1 d
C14 C 1.13543(16) 0.77033(8) -0.02614(7) 0.0464(4) Uani 1 1 d
H14 H 1.1992(16) 0.7446(9) -0.0347(8) 0.044(5) Uiso 1 1 d
C15 C 1.1538(2) 0.83997(10) -0.03725(9) 0.0599(6) Uani 1 1 d
H15A H 1.234(2) 0.8491(13) -0.0424(12) 0.087(9) Uiso 1 1 d
H15B H 1.1330(19) 0.8635(11) -0.0024(10) 0.060(6) Uiso 1 1 d
C16 C 1.07783(16) 0.85042(8) -0.08922(7) 0.0426(4) Uani 1 1 d
H16 H 1.0675(15) 0.8913(9) -0.0992(8) 0.038(5) Uiso 1 1 d
C17 C 1.12073(14) 0.81132(9) -0.14056(7) 0.0426(4) Uani 1 1 d
H17A H 1.1956(16) 0.8169(9) -0.1425(8) 0.040(5) Uiso 1 1 d
H17B H 1.0888(15) 0.8231(9) -0.1776(8) 0.043(5) Uiso 1 1 d
C18 C 1.08629(13) 0.74373(7) -0.12581(6) 0.0349(3) Uani 1 1 d
H18B H 1.0309(14) 0.7264(8) -0.1527(7) 0.033(4) Uiso 1 1 d
H18A H 1.1455(17) 0.7177(10) -0.1245(9) 0.048(6) Uiso 1 1 d
C19 C 1.03944(12) 0.75345(6) -0.06571(5) 0.0281(3) Uani 1 1 d
C20 C 0.97268(14) 0.81482(6) -0.07174(6) 0.0326(3) Uani 1 1 d
C21 C 0.88421(14) 0.81457(7) -0.11865(7) 0.0366(3) Uani 1 1 d
H21C H 0.9071(14) 0.8010(8) -0.1559(7) 0.027(4) Uiso 1 1 d
H21B H 0.8219(16) 0.7885(9) -0.1060(8) 0.046(5) Uiso 1 1 d
H21A H 0.8567(19) 0.8547(11) -0.1211(10) 0.064(7) Uiso 1 1 d
C22 C 0.9180(2) 0.83717(9) -0.01617(9) 0.0550(5) Uani 1 1 d
H22A H 0.884(2) 0.8806(12) -0.0238(10) 0.073(7) Uiso 1 1 d
H22C H 0.9597(18) 0.8377(11) 0.0164(10) 0.059(6) Uiso 1 1 d
H22B H 0.858(2) 0.8141(12) -0.0099(11) 0.071(8) Uiso 1 1 d
C23 C 1.02899(10) 0.51176(6) -0.27425(5) 0.0247(2) Uani 1 1 d
C24 C 1.09881(13) 0.55081(8) -0.24337(6) 0.0379(3) Uani 1 1 d
H24 H 1.0813(14) 0.5929(8) -0.2429(7) 0.032(4) Uiso 1 1 d
C25 C 1.18724(15) 0.52585(12) -0.21367(7) 0.0575(6) Uani 1 1 d
H25 H 1.233(2) 0.5476(12) -0.1935(11) 0.074(7) Uiso 1 1 d
C26 C 1.20597(14) 0.46253(12) -0.21418(8) 0.0590(6) Uani 1 1 d
H26 H 1.266(2) 0.4450(13) -0.1942(12) 0.089(8) Uiso 1 1 d
C27 C 1.13816(17) 0.42410(10) -0.24480(8) 0.0525(5) Uani 1 1 d
H27 H 1.151(2) 0.3788(12) -0.2456(11) 0.076(8) Uiso 1 1 d
C28 C 1.04949(14) 0.44832(7) -0.27508(6) 0.0352(3) Uani 1 1 d
H28 H 1.0047(16) 0.4232(9) -0.2957(9) 0.046(5) Uiso 1 1 d
C29 C 0.96846(10) 0.58746(6) -0.36647(5) 0.0242(2) Uani 1 1 d
H29 H 1.0339(14) 0.6091(8) -0.3514(7) 0.029(4) Uiso 1 1 d
C30 C 0.88185(9) 0.63532(6) -0.38026(5) 0.0224(2) Uani 1 1 d
C31 C 0.78365(10) 0.61244(6) -0.41313(6) 0.0264(2) Uani 1 1 d
H31B H 0.7326(15) 0.6466(8) -0.4186(8) 0.034(4) Uiso 1 1 d
H31A H 0.7454(13) 0.5809(8) -0.3882(7) 0.030(4) Uiso 1 1 d
C32 C 0.82438(12) 0.58140(7) -0.46902(6) 0.0303(3) Uani 1 1 d
H32B H 0.7637(16) 0.5673(9) -0.4933(8) 0.040(5) Uiso 1 1 d
H32A H 0.8671(15) 0.6106(9) -0.4906(7) 0.036(4) Uiso 1 1 d
C33 C 0.89962(13) 0.52708(7) -0.45444(7) 0.0333(3) Uani 1 1 d
H33A H 0.8574(16) 0.4937(10) -0.4294(9) 0.048(5) Uiso 1 1 d
H33B H 0.9207(16) 0.5071(9) -0.4898(9) 0.046(5) Uiso 1 1 d
C34 C 0.99918(11) 0.54862(7) -0.41965(6) 0.0300(3) Uani 1 1 d
H34B H 1.0480(16) 0.5733(9) -0.4449(8) 0.041(5) Uiso 1 1 d
H34A H 1.0438(16) 0.5164(9) -0.4102(8) 0.040(5) Uiso 1 1 d
C35 C 1.13637(10) 0.77885(6) -0.34261(5) 0.0246(2) Uani 1 1 d
H35 H 1.1951(14) 0.7532(8) -0.3333(7) 0.030(4) Uiso 1 1 d
C36 C 1.17269(11) 0.83846(6) -0.37329(6) 0.0264(2) Uani 1 1 d
H36B H 1.2498(14) 0.8396(8) -0.3736(7) 0.029(4) Uiso 1 1 d
H36A H 1.1448(14) 0.8759(8) -0.3567(7) 0.030(4) Uiso 1 1 d
C37 C 1.12173(11) 0.82923(7) -0.43371(6) 0.0283(3) Uani 1 1 d
H37 H 1.1224(14) 0.8651(8) -0.4577(7) 0.030(4) Uiso 1 1 d
C38 C 1.17861(13) 0.77284(8) -0.46218(7) 0.0378(3) Uani 1 1 d
H38B H 1.2595(16) 0.7732(9) -0.4570(8) 0.048(5) Uiso 1 1 d
H38A H 1.1629(14) 0.7717(8) -0.5038(8) 0.039(5) Uiso 1 1 d
C39 C 1.12772(12) 0.71591(7) -0.43060(7) 0.0343(3) Uani 1 1 d
H39B H 1.0853(15) 0.6884(9) -0.4544(8) 0.042(5) Uiso 1 1 d
H39A H 1.1804(16) 0.6892(9) -0.4134(9) 0.046(5) Uiso 1 1 d
C40 C 1.05758(9) 0.74818(5) -0.38535(5) 0.0201(2) Uani 1 1 d
C41 C 0.98266(12) 0.74725(8) -0.29437(6) 0.0337(3) Uani 1 1 d
C42 C 1.00611(10) 0.80358(6) -0.41966(5) 0.0234(2) Uani 1 1 d
C43 C 0.93949(13) 0.78494(8) -0.47289(6) 0.0374(3) Uani 1 1 d
H43B H 0.8677(16) 0.7633(9) -0.4624(8) 0.040(5) Uiso 1 1 d
H43A H 0.9834(16) 0.7570(10) -0.4999(9) 0.051(6) Uiso 1 1 d
H43C H 0.9266(16) 0.8211(9) -0.4933(9) 0.047(5) Uiso 1 1 d
C44 C 0.93377(12) 0.84667(7) -0.38379(8) 0.0346(3) Uani 1 1 d
H44C H 0.8696(16) 0.8259(9) -0.3729(8) 0.041(5) Uiso 1 1 d
H44B H 0.9659(17) 0.8607(9) -0.3470(9) 0.049(5) Uiso 1 1 d
H44A H 0.9135(16) 0.8810(9) -0.4065(8) 0.046(5) Uiso 1 1 d
C45 C 0.95912(10) 0.04270(6) 0.10747(5) 0.0266(2) Uani 1 1 d
C46 C 0.90894(12) -0.01351(7) 0.09401(7) 0.0344(3) Uani 1 1 d
H46 H 0.9412(16) -0.0494(10) 0.1115(8) 0.048(5) Uiso 1 1 d
C47 C 0.81869(13) -0.01411(10) 0.05710(8) 0.0458(4) Uani 1 1 d
H42 H 0.7834(18) -0.0522(10) 0.0506(10) 0.056(6) Uiso 1 1 d
C48 C 0.77801(13) 0.04044(10) 0.03458(7) 0.0461(4) Uani 1 1 d
H48 H 0.7173(19) 0.0387(11) 0.0098(10) 0.066(7) Uiso 1 1 d
C49 C 0.82722(13) 0.09608(10) 0.04805(7) 0.0425(4) Uani 1 1 d
H49 H 0.8021(15) 0.1321(8) 0.0333(8) 0.037(5) Uiso 1 1 d
C50 C 0.91885(12) 0.09739(7) 0.08363(6) 0.0329(3) Uani 1 1 d
H50 H 0.9506(17) 0.1343(10) 0.0915(9) 0.050(6) Uiso 1 1 d
C51 C 1.02346(10) 0.09006(6) 0.21406(6) 0.0237(2) Uani 1 1 d
H51 H 0.9616(13) 0.1123(7) 0.2011(6) 0.022(4) Uiso 1 1 d
C52 C 0.99331(12) 0.04987(7) 0.26625(7) 0.0341(3) Uani 1 1 d
H52B H 0.9425(16) 0.0201(9) 0.2571(8) 0.041(5) Uiso 1 1 d
H49A H 0.9564(16) 0.0760(9) 0.2949(8) 0.037(5) Uiso 1 1 d
C53 C 1.09370(13) 0.02186(7) 0.29576(7) 0.0363(3) Uani 1 1 d
H53A H 1.1280(16) -0.0098(9) 0.2668(9) 0.043(5) Uiso 1 1 d
H53B H 1.0741(14) -0.0029(8) 0.3294(7) 0.033(4) Uiso 1 1 d
C54 C 1.17631(13) 0.07205(7) 0.31185(6) 0.0327(3) Uani 1 1 d
H54A H 1.2375(16) 0.0551(9) 0.3312(8) 0.042(5) Uiso 1 1 d
H54B H 1.1388(17) 0.1012(10) 0.3388(8) 0.048(5) Uiso 1 1 d
C55 C 1.21270(10) 0.10684(6) 0.25725(5) 0.0252(2) Uani 1 1 d
H55B H 1.2679(14) 0.1397(8) 0.2638(7) 0.029(4) Uiso 1 1 d
H55A H 1.2438(13) 0.0751(7) 0.2292(7) 0.022(4) Uiso 1 1 d
C56 C 1.11277(9) 0.13498(5) 0.23014(5) 0.0199(2) Uani 1 1 d
C57 C 0.86472(10) 0.28635(6) 0.20315(5) 0.0238(2) Uani 1 1 d
H57 H 0.8035(13) 0.2622(7) 0.1975(6) 0.021(4) Uiso 1 1 d
C58 C 0.83467(12) 0.34825(6) 0.23147(6) 0.0284(3) Uani 1 1 d
H58A H 0.7556(16) 0.3540(9) 0.2347(8) 0.042(5) Uiso 1 1 d
H58B H 0.8670(14) 0.3845(8) 0.2089(7) 0.028(4) Uiso 1 1 d
C59 C 0.88809(11) 0.34079(6) 0.29169(6) 0.0266(2) Uani 1 1 d
H59 H 0.8914(13) 0.3783(8) 0.3115(7) 0.026(4) Uiso 1 1 d
C60 C 0.82905(12) 0.28676(7) 0.32297(6) 0.0302(3) Uani 1 1 d
H60B H 0.7482(15) 0.2885(8) 0.3199(8) 0.038(5) Uiso 1 1 d
H60A H 0.8476(13) 0.2860(8) 0.3641(7) 0.032(4) Uiso 1 1 d
C61 C 0.87440(12) 0.22698(6) 0.29318(6) 0.0274(2) Uani 1 1 d
H61B H 0.9177(14) 0.2013(8) 0.3192(7) 0.034(4) Uiso 1 1 d
H61A H 0.8177(16) 0.2030(9) 0.2785(8) 0.044(5) Uiso 1 1 d
C62 C 0.94451(9) 0.25603(5) 0.24576(5) 0.0204(2) Uani 1 1 d
C63 C 1.01138(11) 0.24851(6) 0.15280(5) 0.0270(2) Uani 1 1 d
C64 C 1.00099(10) 0.31193(6) 0.27714(5) 0.0238(2) Uani 1 1 d
C65 C 1.07472(13) 0.35200(7) 0.23861(7) 0.0316(3) Uani 1 1 d
H65B H 1.1349(17) 0.3302(9) 0.2255(8) 0.042(5) Uiso 1 1 d
H65A H 1.0431(17) 0.3673(9) 0.2026(9) 0.050(6) Uiso 1 1 d
H65C H 1.0978(18) 0.3880(10) 0.2597(9) 0.059(6) Uiso 1 1 d
C66 C 1.06901(13) 0.29456(8) 0.33062(6) 0.0328(3) Uani 1 1 d
H66B H 1.1344(16) 0.2748(9) 0.3199(8) 0.041(5) Uiso 1 1 d
H66A H 1.0296(17) 0.2685(10) 0.3579(9) 0.055(6) Uiso 1 1 d
H66C H 1.0901(15) 0.3316(9) 0.3528(8) 0.045(5) Uiso 1 1 d

loop_
_atom_site_aniso_label
_atom_site_aniso_U_11
_atom_site_aniso_U_22
_atom_site_aniso_U_33
_atom_site_aniso_U_23
_atom_site_aniso_U_13
_atom_site_aniso_U_12
S1 0.02377(14) 0.03029(15) 0.03046(14) 0.00908(12) 0.00168(12) -0.00086(12)
S2 0.02048(14) 0.04180(19) 0.04133(17) 0.01990(15) -0.00028(13) -0.00177(14)
S3 0.02615(15) 0.03581(18) 0.04142(18) -0.01556(14) -0.00874(13) 0.00974(13)
O1 0.1063(11) 0.0359(6) 0.0241(5) 0.0026(4) -0.0011(6) -0.0155(7)
O2 0.0924(10) 0.0416(6) 0.0315(5) 0.0072(5) -0.0273(6) -0.0246(7)
O3 0.0512(7) 0.0886(10) 0.0259(5) -0.0083(6) 0.0089(5) -0.0316(7)
O4 0.0350(5) 0.0502(6) 0.0204(4) -0.0031(4) -0.0033(4) -0.0155(5)
O5 0.0481(6) 0.0459(6) 0.0258(4) 0.0022(4) 0.0064(4) 0.0150(5)
O6 0.0342(5) 0.0282(4) 0.0227(4) 0.0021(3) -0.0019(4) 0.0089(4)
N1 0.0345(6) 0.0218(5) 0.0247(5) -0.0008(4) 0.0002(4) -0.0008(4)
N2 0.0441(6) 0.0216(5) 0.0222(5) 0.0007(4) -0.0061(4) -0.0083(5)
N3 0.0179(4) 0.0250(5) 0.0272(5) 0.0020(4) -0.0018(4) -0.0028(4)
N4 0.0216(5) 0.0264(5) 0.0252(5) 0.0020(4) -0.0021(4) -0.0047(4)
N5 0.0206(5) 0.0220(5) 0.0286(5) 0.0001(4) -0.0011(4) 0.0024(4)
N6 0.0237(5) 0.0186(4) 0.0241(4) 0.0008(4) -0.0006(4) 0.0053(4)
C1 0.0251(6) 0.0282(6) 0.0190(5) 0.0032(4) 0.0020(4) -0.0001(5)
C2 0.0279(6) 0.0264(6) 0.0230(5) 0.0022(5) 0.0023(5) -0.0019(5)
C3 0.0336(7) 0.0328(7) 0.0288(6) 0.0071(5) 0.0039(5) 0.0053(6)
C4 0.0297(7) 0.0500(9) 0.0267(6) 0.0070(6) -0.0027(5) 0.0048(6)
C5 0.0346(7) 0.0466(8) 0.0280(6) -0.0020(6) -0.0045(6) -0.0079(6)
C6 0.0340(7) 0.0289(7) 0.0285(6) -0.0011(5) -0.0010(5) -0.0054(5)
C7 0.0237(5) 0.0222(5) 0.0246(5) 0.0027(4) 0.0014(4) -0.0006(4)
C8 0.0241(5) 0.0221(5) 0.0204(5) -0.0002(4) 0.0038(4) 0.0016(4)
C9 0.0239(6) 0.0244(6) 0.0307(6) 0.0015(5) 0.0000(5) -0.0014(5)
C10 0.0324(6) 0.0300(7) 0.0286(6) -0.0024(5) -0.0035(5) -0.0070(5)
C11 0.0422(8) 0.0245(6) 0.0311(6) -0.0062(5) 0.0046(6) -0.0022(6)
C12 0.0290(6) 0.0285(6) 0.0312(6) -0.0010(5) 0.0060(5) 0.0057(5)
C13 0.0766(12) 0.0285(7) 0.0229(6) 0.0006(5) -0.0100(7) -0.0099(7)
C14 0.0587(11) 0.0445(9) 0.0358(7) 0.0104(7) -0.0234(8) -0.0197(8)
C15 0.0799(15) 0.0507(11) 0.0490(10) 0.0152(9) -0.0331(10) -0.0387(11)
C16 0.0588(10) 0.0315(7) 0.0375(7) 0.0086(6) -0.0174(7) -0.0214(7)
C17 0.0384(8) 0.0506(10) 0.0388(8) 0.0149(7) -0.0038(7) -0.0132(7)
C18 0.0337(7) 0.0399(8) 0.0310(6) 0.0038(6) 0.0006(6) 0.0002(6)
C19 0.0365(7) 0.0249(6) 0.0230(5) 0.0006(5) -0.0066(5) -0.0072(5)
C20 0.0505(8) 0.0203(6) 0.0272(6) -0.0026(5) -0.0025(6) -0.0069(6)
C21 0.0411(8) 0.0259(7) 0.0429(8) 0.0041(6) -0.0046(6) -0.0008(6)
C22 0.0917(16) 0.0319(8) 0.0415(9) -0.0102(7) 0.0126(11) 0.0001(10)
C23 0.0222(5) 0.0306(6) 0.0214(5) 0.0036(5) 0.0006(4) 0.0002(5)
C24 0.0373(7) 0.0464(9) 0.0299(6) 0.0005(6) 0.0001(6) -0.0148(7)
C25 0.0341(8) 0.1079(19) 0.0306(7) 0.0118(9) -0.0073(6) -0.0287(10)
C26 0.0291(8) 0.1013(18) 0.0468(10) 0.0368(11) 0.0035(7) 0.0132(10)
C27 0.0538(11) 0.0596(12) 0.0441(9) 0.0219(8) 0.0149(8) 0.0280(9)
C28 0.0447(8) 0.0329(7) 0.0279(6) 0.0043(5) 0.0035(6) 0.0064(6)
C29 0.0191(5) 0.0240(6) 0.0296(6) 0.0067(5) -0.0006(4) -0.0008(4)
C30 0.0171(5) 0.0257(6) 0.0243(5) 0.0033(4) 0.0004(4) -0.0009(4)
C31 0.0199(5) 0.0244(6) 0.0348(6) 0.0012(5) -0.0047(5) -0.0026(5)
C32 0.0306(6) 0.0294(6) 0.0308(6) 0.0016(5) -0.0046(5) -0.0034(5)
C33 0.0346(7) 0.0269(6) 0.0385(7) -0.0044(5) -0.0008(6) 0.0002(5)
C34 0.0246(6) 0.0266(6) 0.0388(7) 0.0010(5) 0.0048(5) 0.0021(5)
C35 0.0203(5) 0.0294(6) 0.0240(5) 0.0024(5) -0.0043(4) -0.0026(5)
C36 0.0224(6) 0.0255(6) 0.0315(6) 0.0019(5) -0.0069(5) -0.0057(5)
C37 0.0278(6) 0.0306(7) 0.0266(6) 0.0052(5) -0.0029(5) -0.0093(5)
C38 0.0312(7) 0.0484(9) 0.0338(7) -0.0063(6) 0.0122(6) -0.0095(6)
C39 0.0297(7) 0.0302(7) 0.0431(8) -0.0100(6) 0.0113(6) -0.0005(6)
C40 0.0182(5) 0.0190(5) 0.0233(5) -0.0011(4) 0.0003(4) -0.0007(4)
C41 0.0333(7) 0.0462(8) 0.0216(5) 0.0016(5) -0.0035(5) -0.0131(6)
C42 0.0234(5) 0.0239(6) 0.0228(5) 0.0025(4) -0.0055(4) -0.0037(4)
C43 0.0390(8) 0.0463(8) 0.0267(6) 0.0075(6) -0.0137(6) -0.0128(7)
C44 0.0258(6) 0.0252(6) 0.0529(9) -0.0030(6) -0.0052(6) 0.0046(5)
C45 0.0226(5) 0.0315(6) 0.0256(5) -0.0041(5) -0.0003(4) 0.0000(5)
C46 0.0318(7) 0.0336(7) 0.0377(7) -0.0090(6) 0.0027(6) -0.0031(6)
C47 0.0331(8) 0.0615(11) 0.0428(8) -0.0231(8) 0.0047(7) -0.0130(7)
C48 0.0269(7) 0.0854(13) 0.0259(6) -0.0077(8) -0.0017(5) 0.0012(8)
C49 0.0326(7) 0.0661(11) 0.0289(6) 0.0127(7) 0.0020(6) 0.0064(7)
C50 0.0291(7) 0.0362(7) 0.0334(6) 0.0041(6) 0.0027(5) 0.0005(6)
C51 0.0197(5) 0.0200(5) 0.0315(6) -0.0008(5) -0.0014(4) 0.0021(4)
C52 0.0275(6) 0.0259(7) 0.0488(8) 0.0091(6) 0.0086(6) -0.0006(5)
C53 0.0405(8) 0.0286(7) 0.0397(7) 0.0150(6) 0.0100(6) 0.0088(6)
C54 0.0361(7) 0.0382(8) 0.0239(6) 0.0076(5) -0.0017(5) 0.0125(6)
C55 0.0203(5) 0.0293(6) 0.0259(6) 0.0025(5) -0.0022(4) 0.0045(5)
C56 0.0195(5) 0.0219(5) 0.0182(4) 0.0007(4) 0.0015(4) 0.0013(4)
C57 0.0242(6) 0.0212(6) 0.0261(5) 0.0007(4) -0.0028(4) 0.0034(4)
C58 0.0295(6) 0.0232(6) 0.0324(6) -0.0019(5) -0.0022(5) 0.0080(5)
C59 0.0284(6) 0.0222(6) 0.0293(6) -0.0043(5) 0.0011(5) 0.0031(5)
C60 0.0282(6) 0.0331(7) 0.0292(6) -0.0002(5) 0.0066(5) 0.0021(5)
C61 0.0274(6) 0.0245(6) 0.0302(6) 0.0039(5) 0.0048(5) -0.0022(5)
C62 0.0204(5) 0.0181(5) 0.0226(5) 0.0013(4) -0.0004(4) 0.0008(4)
C63 0.0324(6) 0.0249(6) 0.0237(5) 0.0001(5) -0.0023(5) 0.0049(5)
C64 0.0241(6) 0.0220(5) 0.0253(5) -0.0013(4) -0.0014(4) -0.0014(4)
C65 0.0315(7) 0.0264(6) 0.0370(7) 0.0002(5) 0.0032(6) -0.0078(5)
C66 0.0319(7) 0.0377(8) 0.0288(6) -0.0026(6) -0.0068(5) 0.0001(6)

loop_
_atom_type_symbol
_atom_type_description
_atom_type_scat_dispersion_real
_atom_type_scat_dispersion_imag
_atom_type_scat_source
C C 0.0033 0.0016 'International Tables Vol C Tables 4.2.6.8 and 6.1.1.4'
H H 0.0000 0.0000 'International Tables Vol C Tables 4.2.6.8 and 6.1.1.4'
N N 0.0061 0.0033 'International Tables Vol C Tables 4.2.6.8 and 6.1.1.4'
O O 0.0106 0.0060 'International Tables Vol C Tables 4.2.6.8 and 6.1.1.4'
S S 0.1246 0.1234 'International Tables Vol C Tables 4.2.6.8 and 6.1.1.4'

loop_
_geom_angle_atom_site_label_1
_geom_angle_atom_site_label_2
_geom_angle_atom_site_label_3
_geom_angle
C1 S1 C7 101.35(6)
C23 S2 C29 100.97(6)
C45 S3 C51 100.37(6)
C13 O2 C14 107.98(11)
C41 O4 C35 108.13(10)
C63 O6 C57 107.95(9)
C8 N1 N2 115.70(11)
C13 N2 N1 122.38(13)
C13 N2 C19 110.11(11)
N1 N2 C19 116.33(10)
C30 N3 N4 113.89(10)
C41 N4 N3 115.75(10)
C41 N4 C40 107.56(10)
N3 N4 C40 114.87(9)
C56 N5 N6 113.73(10)
C63 N6 N5 115.72(10)
C63 N6 C62 108.57(9)
N5 N6 C62 116.69(9)
C2 C1 C6 119.45(12)
C2 C1 S1 118.47(10)
C6 C1 S1 121.92(11)
C3 C2 C1 120.35(13)
C3 C2 H2 122.1(11)
C1 C2 H2 117.5(11)
C4 C3 C2 120.06(14)
C4 C3 H3 120.4(11)
C2 C3 H3 119.5(11)
C3 C4 C5 120.06(14)
C3 C4 H4 116.7(10)
C5 C4 H4 123.3(10)
C4 C5 C6 120.52(14)
C4 C5 H5 121.7(12)
C6 C5 H5 117.8(12)
C5 C6 C1 119.54(14)
C5 C6 H6 120.8(12)
C1 C6 H6 119.6(12)
C8 C7 C12 109.04(10)
C8 C7 S1 107.07(8)
C12 C7 S1 113.03(9)
C8 C7 H7 109.1(10)
C12 C7 H7 112.9(10)
S1 C7 H7 105.5(10)
N1 C8 C9 116.85(11)
N1 C8 C7 127.00(12)
C9 C8 C7 115.50(11)
C8 C9 C10 107.34(10)
C8 C9 H8B 107.8(9)
C10 C9 H8B 112.4(9)
C8 C9 H8A 110.4(9)
C10 C9 H8A 108.5(9)
H8B C9 H8A 110.4(12)
C11 C10 C9 110.23(11)
C11 C10 H10B 110.3(10)
C9 C10 H10B 109.9(9)
C11 C10 H10A 110.3(11)
C9 C10 H10A 109.4(11)
H10B C10 H10A 106.6(14)
C12 C11 C10 111.83(11)
C12 C11 H11A 107.5(10)
C10 C11 H11A 109.3(10)
C12 C11 H11B 110.3(11)
C10 C11 H11B 111.7(11)
H11A C11 H11B 106.0(14)
C11 C12 C7 112.93(11)
C11 C12 H12A 110.9(11)
C7 C12 H12A 108.4(11)
C11 C12 H12B 107.5(13)
C7 C12 H12B 110.0(13)
H12A C12 H12B 107.0(17)
O1 C13 O2 123.33(14)
O1 C13 N2 127.59(15)
O2 C13 N2 109.07(13)
O2 C14 C19 103.72(13)
O2 C14 C15 117.51(17)
C19 C14 C15 104.10(13)
O2 C14 H14 106.4(11)
C19 C14 H14 110.7(11)
C15 C14 H14 113.9(12)
C16 C15 C14 100.74(13)
C16 C15 H15A 117.7(16)
C14 C15 H15A 110.7(16)
C16 C15 H15B 114.2(14)
C14 C15 H15B 109.2(13)
H15A C15 H15B 104(2)
C15 C16 C17 108.49(18)
C15 C16 C20 102.84(13)
C17 C16 C20 102.08(12)
C15 C16 H16 114.8(11)
C17 C16 H16 112.2(11)
C20 C16 H16 115.3(12)
C16 C17 C18 104.59(12)
C16 C17 H17A 107.5(12)
C18 C17 H17A 113.7(12)
C16 C17 H17B 113.4(11)
C18 C17 H17B 109.2(11)
H17A C17 H17B 108.6(16)
C19 C18 C17 99.95(13)
C19 C18 H18B 111.8(10)
C17 C18 H18B 113.6(10)
C19 C18 H18A 110.6(13)
C17 C18 H18A 111.7(13)
H18B C18 H18A 109.0(16)
N2 C19 C18 120.37(12)
N2 C19 C14 99.58(11)
C18 C19 C14 107.05(13)
N2 C19 C20 120.15(12)
C18 C19 C20 103.41(11)
C14 C19 C20 104.48(12)
C22 C20 C21 106.88(16)
C22 C20 C16 115.13(14)
C21 C20 C16 113.58(12)
C22 C20 C19 114.89(13)
C21 C20 C19 115.34(11)
C16 C20 C19 90.74(12)
C20 C21 H21C 115.8(10)
C20 C21 H21B 109.5(11)
H21C C21 H21B 108.5(15)
C20 C21 H21A 107.1(14)
H21C C21 H21A 109.6(17)
H21B C21 H21A 105.7(18)
C20 C22 H22A 108.4(13)
C20 C22 H22C 117.1(15)
H22A C22 H22C 111(2)
C20 C22 H22B 108.4(16)
H22A C22 H22B 102(2)
H22C C22 H22B 109(2)
C28 C23 C24 119.48(14)
C28 C23 S2 119.07(11)
C24 C23 S2 121.27(11)
C25 C24 C23 119.54(17)
C25 C24 H24 123.3(11)
C23 C24 H24 117.1(11)
C26 C25 C24 120.46(18)
C26 C25 H25 115.6(17)
C24 C25 H25 124.0(17)
C27 C26 C25 120.19(16)
C27 C26 H26 118.6(17)
C25 C26 H26 121.1(17)
C26 C27 C28 120.15(18)
C26 C27 H27 120.9(15)
C28 C27 H27 119.0(15)
C27 C28 C23 120.17(17)
C27 C28 H28 120.6(13)
C23 C28 H28 119.2(13)
C30 C29 C34 112.01(11)
C30 C29 S2 104.95(8)
C34 C29 S2 112.59(9)
C30 C29 H29 108.4(10)
C34 C29 H29 110.1(10)
S2 C29 H29 108.6(10)
N3 C30 C31 116.94(11)
N3 C30 C29 126.96(11)
C31 C30 C29 116.03(11)
C30 C31 C32 108.15(11)
C30 C31 H31B 109.0(11)
C32 C31 H31B 115.3(11)
C30 C31 H31A 107.6(10)
C32 C31 H31A 109.6(9)
H31B C31 H31A 106.9(14)
C33 C32 C31 110.06(12)
C33 C32 H32B 110.0(11)
C31 C32 H32B 112.0(11)
C33 C32 H32A 107.1(11)
C31 C32 H32A 109.1(11)
H32B C32 H32A 108.4(15)
C32 C33 C34 111.08(12)
C32 C33 H33A 110.6(11)
C34 C33 H33A 107.8(11)
C32 C33 H33B 108.5(12)
C34 C33 H33B 111.9(12)
H33A C33 H33B 106.9(16)
C33 C34 C29 113.22(11)
C33 C34 H34B 109.3(11)
C29 C34 H34B 109.0(11)
C33 C34 H34A 111.7(12)
C29 C34 H34A 111.7(12)
H34B C34 H34A 101.2(16)
O4 C35 C40 103.51(9)
O4 C35 C36 116.73(11)
C40 C35 C36 104.20(10)
O4 C35 H35 107.4(10)
C40 C35 H35 112.1(10)
C36 C35 H35 112.6(10)
C35 C36 C37 101.22(10)
C35 C36 H36B 108.3(10)
C37 C36 H36B 113.5(10)
C35 C36 H36A 114.8(10)
C37 C36 H36A 109.2(10)
H36B C36 H36A 109.6(15)
C36 C37 C38 107.85(12)
C36 C37 C42 102.85(10)
C38 C37 C42 102.45(11)
C36 C37 H37 114.7(10)
C38 C37 H37 112.8(10)
C42 C37 H37 114.9(10)
C37 C38 C39 104.04(11)
C37 C38 H38B 112.8(11)
C39 C38 H38B 110.1(12)
C37 C38 H38A 110.4(11)
C39 C38 H38A 111.3(11)
H38B C38 H38A 108.2(15)
C40 C39 C38 100.66(11)
C40 C39 H39B 112.0(11)
C38 C39 H39B 115.7(11)
C40 C39 H39A 111.6(12)
C38 C39 H39A 113.9(12)
H39B C39 H39A 103.2(16)
N4 C40 C39 121.76(11)
N4 C40 C35 100.04(9)
C39 C40 C35 106.88(10)
N4 C40 C42 118.84(9)
C39 C40 C42 103.09(11)
C35 C40 C42 104.39(9)
O3 C41 O4 122.76(13)
O3 C41 N4 127.43(13)
O4 C41 N4 109.79(11)
C44 C42 C43 106.93(12)
C44 C42 C37 114.95(11)
C43 C42 C37 114.10(11)
C44 C42 C40 114.92(11)
C43 C42 C40 114.82(11)
C37 C42 C40 90.85(9)
C42 C43 H43B 112.5(10)
C42 C43 H43A 111.7(11)
H43B C43 H43A 108.9(16)
C42 C43 H43C 106.1(12)
H43B C43 H43C 111.3(16)
H43A C43 H43C 106.1(17)
C42 C44 H44C 109.7(12)
C42 C44 H44B 115.3(12)
H44C C44 H44B 104.4(17)
C42 C44 H44A 109.2(12)
H44C C44 H44A 107.9(17)
H44B C44 H44A 110.1(17)
C50 C45 C46 119.66(13)
C50 C45 S3 120.85(11)
C46 C45 S3 119.47(11)
C47 C46 C45 119.44(15)
C47 C46 H46 125.1(12)
C45 C46 H46 115.4(12)
C48 C47 C46 120.50(16)
C48 C47 H42 121.4(14)
C46 C47 H42 117.9(14)
C49 C48 C47 120.13(15)
C49 C48 H48 121.1(15)
C47 C48 H48 118.7(15)
C48 C49 C50 120.13(17)
C48 C49 H49 121.2(12)
C50 C49 H49 118.7(12)
C49 C50 C45 120.10(16)
C49 C50 H50 118.8(13)
C45 C50 H50 121.1(13)
C56 C51 C52 110.11(11)
C56 C51 S3 106.88(8)
C52 C51 S3 112.09(9)
C56 C51 H51 109.3(10)
C52 C51 H51 110.3(9)
S3 C51 H51 108.1(9)
C53 C52 C51 112.62(11)
C53 C52 H52B 111.5(12)
C51 C52 H52B 112.1(12)
C53 C52 H49A 107.1(11)
C51 C52 H49A 108.5(11)
H52B C52 H49A 104.4(16)
C54 C53 C52 110.92(12)
C54 C53 H53A 110.9(11)
C52 C53 H53A 107.1(11)
C54 C53 H53B 110.9(10)
C52 C53 H53B 112.2(10)
H53A C53 H53B 104.5(14)
C53 C54 C55 109.74(12)
C53 C54 H54A 111.3(12)
C55 C54 H54A 110.5(12)
C53 C54 H54B 107.4(12)
C55 C54 H54B 109.8(12)
H54A C54 H54B 108.1(16)
C56 C55 C54 107.93(11)
C56 C55 H55B 109.1(10)
C54 C55 H55B 114.9(10)
C56 C55 H55A 108.0(9)
C54 C55 H55A 107.7(9)
H55B C55 H55A 109.1(13)
N5 C56 C55 116.82(11)
N5 C56 C51 127.56(11)
C55 C56 C51 115.48(10)
O6 C57 C62 103.68(9)
O6 C57 C58 116.29(11)
C62 C57 C58 104.43(10)
O6 C57 H57 109.6(9)
C62 C57 H57 111.3(9)
C58 C57 H57 111.1(9)
C57 C58 C59 101.16(10)
C57 C58 H58A 112.4(11)
C59 C58 H58A 111.1(11)
C57 C58 H58B 111.0(9)
C59 C58 H58B 112.2(9)
H58A C58 H58B 108.9(14)
C58 C59 C64 102.74(10)
C58 C59 C60 107.67(11)
C64 C59 C60 102.21(10)
C58 C59 H59 111.8(10)
C64 C59 H59 114.8(10)
C60 C59 H59 116.4(10)
C59 C60 C61 104.54(10)
C59 C60 H60B 113.6(10)
C61 C60 H60B 110.7(11)
C59 C60 H60A 111.0(10)
C61 C60 H60A 109.5(10)
H60B C60 H60A 107.5(14)
C62 C61 C60 100.11(10)
C62 C61 H61B 112.0(10)
C60 C61 H61B 112.9(10)
C62 C61 H61A 112.6(12)
C60 C61 H61A 110.9(12)
H61B C61 H61A 108.2(15)
N6 C62 C61 121.65(10)
N6 C62 C57 99.45(9)
C61 C62 C57 106.42(10)
N6 C62 C64 119.62(10)
C61 C62 C64 103.29(10)
C57 C62 C64 104.35(10)
O5 C63 O6 123.26(12)
O5 C63 N6 127.09(12)
O6 C63 N6 109.62(11)
C65 C64 C66 106.83(11)
C65 C64 C59 114.87(11)
C66 C64 C59 113.78(11)
C65 C64 C62 115.02(10)
C66 C64 C62 114.97(11)
C59 C64 C62 91.14(9)
C64 C65 H65B 111.6(12)
C64 C65 H65A 117.1(13)
H65B C65 H65A 101.9(17)
C64 C65 H65C 109.5(13)
H65B C65 H65C 110.4(17)
H65A C65 H65C 106.0(17)
C64 C66 H66B 110.9(11)
C64 C66 H66A 113.4(12)
H66B C66 H66A 109.2(17)
C64 C66 H66C 111.3(11)
H66B C66 H66C 106.6(16)
H66A C66 H66C 105.1(16)

loop_
_geom_bond_atom_site_label_1
_geom_bond_atom_site_label_2
_geom_bond_distance
S1 C1 1.7707(13)
S1 C7 1.8351(12)
S2 C23 1.7664(13)
S2 C29 1.8450(12)
S3 C45 1.7694(13)
S3 C51 1.8511(13)
O1 C13 1.2028(19)
O2 C13 1.366(2)
O2 C14 1.456(2)
O3 C41 1.2049(17)
O4 C41 1.3609(17)
O4 C35 1.4601(16)
O5 C63 1.1996(16)
O6 C63 1.3581(15)
O6 C57 1.4653(16)
N1 C8 1.2803(16)
N1 N2 1.4186(16)
N2 C13 1.3772(17)
N2 C19 1.4414(17)
N3 C30 1.2806(16)
N3 N4 1.4380(14)
N4 C41 1.3884(18)
N4 C40 1.4547(15)
N5 C56 1.2841(16)
N5 N6 1.4390(14)
N6 C63 1.3865(16)
N6 C62 1.4520(15)
C1 C2 1.3923(18)
C1 C6 1.4009(19)
C2 C3 1.3896(19)
C2 H2 0.906(17)
C3 C4 1.382(2)
C3 H3 0.974(19)
C4 C5 1.385(2)
C4 H4 0.972(18)
C5 C6 1.391(2)
C5 H5 0.95(2)
C6 H6 0.918(18)
C7 C8 1.5045(17)
C7 C12 1.5375(18)
C7 H7 0.933(17)
C8 C9 1.5020(18)
C9 C10 1.5398(19)
C9 H8B 1.036(16)
C9 H8A 0.996(16)
C10 C11 1.526(2)
C10 H10B 0.983(16)
C10 H10A 0.970(19)
C11 C12 1.524(2)
C11 H11A 0.998(18)
C11 H11B 0.984(19)
C12 H12A 0.99(2)
C12 H12B 0.89(2)
C14 C19 1.529(2)
C14 C15 1.541(3)
C14 H14 0.98(2)
C15 C16 1.534(2)
C15 H15A 1.00(3)
C15 H15B 0.99(2)
C16 C17 1.548(3)
C16 C20 1.548(2)
C16 H16 0.920(19)
C17 C18 1.556(2)
C17 H17A 0.922(19)
C17 H17B 0.974(19)
C18 C19 1.5171(19)
C18 H18B 0.992(18)
C18 H18A 0.91(2)
C19 C20 1.561(2)
C20 C22 1.526(2)
C20 C21 1.530(2)
C21 H21C 0.951(17)
C21 H21B 0.99(2)
C21 H21A 0.93(2)
C22 H22A 1.04(3)
C22 H22C 0.91(2)
C22 H22B 0.89(3)
C23 C28 1.392(2)
C23 C24 1.3945(19)
C24 C25 1.387(3)
C24 H24 0.934(18)
C25 C26 1.386(3)
C25 H25 0.87(3)
C26 C27 1.368(3)
C26 H26 0.95(3)
C27 C28 1.390(2)
C27 H27 0.99(3)
C28 H28 0.90(2)
C29 C30 1.5111(17)
C29 C34 1.5347(19)
C29 H29 0.987(17)
C30 C31 1.5015(17)
C31 C32 1.538(2)
C31 H31B 0.974(18)
C31 H31A 1.006(17)
C32 C33 1.526(2)
C32 H32B 0.977(19)
C32 H32A 0.958(18)
C33 C34 1.528(2)
C33 H33A 1.06(2)
C33 H33B 0.96(2)
C34 H34B 0.99(2)
C34 H34A 0.91(2)
C35 C40 1.5289(16)
C35 C36 1.5346(18)
C35 H35 0.931(17)
C36 C37 1.5422(18)
C36 H36B 0.941(17)
C36 H36A 0.957(18)
C37 C38 1.548(2)
C37 C42 1.5487(18)
C37 H37 0.952(17)
C38 C39 1.558(2)
C38 H38B 0.993(19)
C38 H38A 0.982(19)
C39 C40 1.5204(18)
C39 H39B 0.96(2)
C39 H39A 0.95(2)
C40 C42 1.5661(16)
C42 C44 1.527(2)
C42 C43 1.5289(18)
C43 H43B 1.022(19)
C43 H43A 1.02(2)
C43 H43C 0.93(2)
C44 H44C 0.94(2)
C44 H44B 0.98(2)
C44 H44A 0.94(2)
C45 C50 1.392(2)
C45 C46 1.3940(19)
C46 C47 1.392(2)
C46 H46 0.96(2)
C47 C48 1.380(3)
C47 H42 0.94(2)
C48 C49 1.378(3)
C48 H48 0.94(2)
C49 C50 1.387(2)
C49 H49 0.902(18)
C50 H50 0.90(2)
C51 C56 1.5046(17)
C51 C52 1.5312(19)
C51 H51 0.943(16)
C52 C53 1.526(2)
C52 H52B 0.917(19)
C52 H49A 0.980(19)
C53 C54 1.525(2)
C53 H53A 1.043(19)
C53 H53B 0.973(18)
C54 C55 1.5346(19)
C54 H54A 0.943(19)
C54 H54B 1.00(2)
C55 C56 1.4986(16)
C55 H55B 0.990(17)
C55 H55A 1.017(16)
C57 C62 1.5315(16)
C57 C58 1.5323(18)
C57 H57 0.920(16)
C58 C59 1.5458(19)
C58 H58A 0.974(19)
C58 H58B 1.019(17)
C59 C64 1.5476(18)
C59 C60 1.550(2)
C59 H59 0.932(16)
C60 C61 1.564(2)
C60 H60B 0.988(18)
C60 H60A 0.978(17)
C61 C62 1.5251(17)
C61 H61B 0.973(18)
C61 H61A 0.93(2)
C62 C64 1.5673(17)
C64 C65 1.5328(19)
C64 C66 1.5355(18)
C65 H65B 0.92(2)
C65 H65A 0.98(2)
C65 H65C 0.96(2)
C66 H66B 0.94(2)
C66 H66A 0.97(2)
C66 H66C 0.98(2)
